data_2019275
loop_
_publ_author_name
'Hennings, Erik'
'Schmidt, Horst'
'Voigt, Wolfgang'

_publ_section_title
;
 Crystal structures of hydrates of simple inorganic salts. I. Water-rich
 magnesium halide hydrates MgCl~2~&#x00B7;8H~2~O, MgCl~2~&#x00B7;12H~2~O,
 MgBr~2~&#x00B7;6H~2~O, MgBr~2~&#x00B7;9H~2~O, MgI~2~&#x00B7;8H~2~O and
 MgI~2~&#x00B7;9H~2~O
;
_journal_coeditor_code QS3030
_journal_issue 11
_journal_name_full 'Acta Crystallographica Section C'
_journal_page_first 1292
_journal_page_last 1300
_journal_paper_doi 10.1107/S0108270113028138
_journal_volume 69
_journal_year 2013
_chemical_formula_iupac 'Mg I2 , 8H2 O'
_chemical_formula_moiety 'Mg I2, 8(H2 O)'
_chemical_formula_sum 'H16 I2 Mg O8'
_chemical_formula_weight 422.24
_chemical_name_common 'magnesium iodide octahydrate'
_chemical_name_systematic
;
Magnesium diiodide octahydrate
;
_space_group_crystal_system orthorhombic
_space_group_IT_number 64
_space_group_name_Hall '-C 2ac 2'
_space_group_name_H-M_alt 'C m c a'
_symmetry_space_group_name_Hall '-C 2ac 2'
_symmetry_space_group_name_H-M 'C m c a'
_atom_sites_solution_hydrogens difmap
_audit_creation_method SHELXL-2012
_cell_angle_alpha 90
_cell_angle_beta 90
_cell_angle_gamma 90
_cell_formula_units_Z 4
_cell_length_a 8.5256(7)
_cell_length_b 15.6980(17)
_cell_length_c 9.8671(12)
_cell_measurement_reflns_used 5956
_cell_measurement_temperature 200
_cell_measurement_theta_max 29.54
_cell_measurement_theta_min 2.05
_cell_volume 1320.6(2)
_computing_cell_refinement 'X-AREA (Stoe & Cie, 2009)'
_computing_data_collection 'X-AREA (Stoe & Cie, 2009)'
_computing_data_reduction 'X-RED (Stoe & Cie, 2009)'
_computing_molecular_graphics 'DIAMOND (Brandenburg, 2006)'
_computing_publication_material 'publCIF (Westrip, 2010)'
_computing_structure_refinement 'SHELXL2012 (Sheldrick, 2008)'
_computing_structure_solution 'SHELXS97 (Sheldrick, 2008)'
_diffrn_ambient_temperature 200
_diffrn_detector_area_resol_mean 6.67
_diffrn_measured_fraction_theta_full 0.997
_diffrn_measured_fraction_theta_max 0.998
_diffrn_measurement_device_type 'Stoe IPDS 2'
_diffrn_measurement_method 'rotation method'
_diffrn_radiation_monochromator graphite
_diffrn_radiation_source 'fine-focus sealed tube'
_diffrn_radiation_type MoK\a
_diffrn_radiation_wavelength 0.71073
_diffrn_reflns_av_R_equivalents 0.0000
_diffrn_reflns_limit_h_max 11
_diffrn_reflns_limit_h_min 0
_diffrn_reflns_limit_k_max 21
_diffrn_reflns_limit_k_min 0
_diffrn_reflns_limit_l_max 13
_diffrn_reflns_limit_l_min 0
_diffrn_reflns_number 951
_diffrn_reflns_theta_full 25.242
_diffrn_reflns_theta_max 29.109
_diffrn_reflns_theta_min 2.595
_exptl_absorpt_coefficient_mu 4.815
_exptl_absorpt_correction_type none
_exptl_crystal_density_diffrn 2.124
_exptl_crystal_F_000 792
_refine_diff_density_max 0.804
_refine_diff_density_min -0.776
_refine_ls_extinction_coef 0.0015(2)
_refine_ls_extinction_expression Fc^*^=kFc[1+0.001xFc^2^\l^3^/sin(2\q)]^-1/4^
_refine_ls_extinction_method 'SHELXL2012 (Sheldrick, 2008)'
_refine_ls_goodness_of_fit_ref 1.022
_refine_ls_hydrogen_treatment refall
_refine_ls_matrix_type full
_refine_ls_number_parameters 52
_refine_ls_number_reflns 950
_refine_ls_number_restraints 6
_refine_ls_restrained_S_all 1.019
_refine_ls_R_factor_all 0.0257
_refine_ls_R_factor_gt 0.0224
_refine_ls_shift/su_max 0.000
_refine_ls_shift/su_mean 0.000
_refine_ls_structure_factor_coef Fsqd
_refine_ls_weighting_details 'w = 1/[\s^2^(Fo^2^)+(0.0414P)^2^] where P=(Fo^2^+2Fc^2^)/3'
_refine_ls_weighting_scheme calc
_refine_ls_wR_factor_gt 0.0520
_refine_ls_wR_factor_ref 0.0531
_reflns_number_gt 840
_reflns_number_total 950
_reflns_threshold_expression I>2\s(I)
_cod_data_source_file qs3030.cif
_cod_data_source_block MgI2_8H2O
_cod_original_sg_symbol_Hall '-C 2bc 2'
_cod_database_code 2019275
_shelx_space_group_comment
;
The symmetry employed for this shelxl refinement is uniquely defined
by the following loop, which should always be used as a source of
symmetry information in preference to the above space-group names.
They are only intended as comments.
;
_shelxl_version_number .000002012

loop_
_space_group_symop_operation_xyz
'x, y, z'
'-x, -y+1/2, z+1/2'
'x, -y, -z'
'-x, y+1/2, -z+1/2'
'x+1/2, y+1/2, z'
'-x+1/2, -y+1, z+1/2'
'x+1/2, -y+1/2, -z'
'-x+1/2, y+1, -z+1/2'
'-x, -y, -z'
'x, y-1/2, -z-1/2'
'-x, y, z'
'x, -y-1/2, z-1/2'
'-x+1/2, -y+1/2, -z'
'x+1/2, y, -z-1/2'
'-x+1/2, y+1/2, z'
'x+1/2, -y, z-1/2'

loop_
_atom_site_type_symbol
_atom_site_label
_atom_site_fract_x
_atom_site_fract_y
_atom_site_fract_z
_atom_site_U_iso_or_equiv
_atom_site_adp_type
_atom_site_calc_flag
_atom_site_occupancy
I I1 0.5000 0.17679(2) 0.06211(2) 0.03450(11) Uani d 1
O O1 0.5000 0.11795(17) 0.4101(3) 0.0408(6) Uani d 1
O O2 0.2500 0.15995(18) 0.7500 0.0454(6) Uani d 1
O O3 0.7425(3) 0.0000 0.5000 0.0418(6) Uani d 1
Mg Mg1 0.5000 0.0000 0.5000 0.0278(3) Uani d 1
O O4 0.5000 0.05475(16) 0.6877(3) 0.0380(5) Uani d 1
H H1A 0.5000 0.126(3) 0.3260(13) 0.068(16) Uiso d 1
H H1B 0.5000 0.1673(11) 0.443(3) 0.029(11) Uiso d 1
H H4A 0.577(3) 0.0843(19) 0.711(4) 0.072(13) Uiso d 1
H H2A 0.260(7) 0.195(2) 0.813(3) 0.11(2) Uiso d 1
H H3A 0.792(5) 0.042(2) 0.470(5) 0.102(16) Uiso d 1

loop_
_atom_site_aniso_label
_atom_site_aniso_U_11
_atom_site_aniso_U_22
_atom_site_aniso_U_33
_atom_site_aniso_U_12
_atom_site_aniso_U_13
_atom_site_aniso_U_23
I1 0.04525(15) 0.02265(13) 0.03559(14) 0.000 0.000 0.00064(7)
O1 0.0634(16) 0.0211(10) 0.0378(12) 0.000 0.000 0.0019(9)
O2 0.0491(14) 0.0363(13) 0.0508(14) 0.000 0.0174(13) 0.000
O3 0.0277(10) 0.0293(11) 0.0685(18) 0.000 0.000 0.0055(11)
Mg1 0.0285(6) 0.0198(6) 0.0351(8) 0.000 0.000 0.0002(5)
O4 0.0358(12) 0.0373(12) 0.0407(12) 0.000 0.000 -0.0061(10)

loop_
_atom_type_symbol
_atom_type_description
_atom_type_scat_dispersion_real
_atom_type_scat_dispersion_imag
_atom_type_scat_source
Mg Mg 0.0486 0.0363 'International Tables Vol C Tables 4.2.6.8 and 6.1.1.4'
I I -0.4742 1.8119 'International Tables Vol C Tables 4.2.6.8 and 6.1.1.4'
O O 0.0106 0.0060 'International Tables Vol C Tables 4.2.6.8 and 6.1.1.4'
H H 0.0000 0.0000 'International Tables Vol C Tables 4.2.6.8 and 6.1.1.4'

loop_
_geom_angle_atom_site_label_1
_geom_angle_atom_site_label_2
_geom_angle_atom_site_label_3
_geom_angle_site_symmetry_1
_geom_angle_site_symmetry_3
_geom_angle
O4 Mg1 O4 . 9_656 180.0
O4 Mg1 O1 . 9_656 89.31(10)
O4 Mg1 O1 9_656 9_656 90.69(10)
O4 Mg1 O1 . . 90.69(10)
O4 Mg1 O1 9_656 . 89.31(10)
O1 Mg1 O1 9_656 . 180.0
O4 Mg1 O3 . . 90.0
O4 Mg1 O3 9_656 . 90.0
O1 Mg1 O3 9_656 . 90.0
O1 Mg1 O3 . . 90.0
O4 Mg1 O3 . 9_656 90.0
O4 Mg1 O3 9_656 9_656 90.0
O1 Mg1 O3 9_656 9_656 90.0
O1 Mg1 O3 . 9_656 90.0
O3 Mg1 O3 . 9_656 180.0

loop_
_geom_bond_atom_site_label_1
_geom_bond_atom_site_label_2
_geom_bond_site_symmetry_2
_geom_bond_distance
O1 Mg1 . 2.053(3)
O3 Mg1 . 2.067(2)
Mg1 O4 . 2.042(3)
Mg1 O4 9_656 2.042(3)
Mg1 O1 9_656 2.053(3)
Mg1 O3 9_656 2.067(2)

loop_
_geom_hbond_atom_site_label_D
_geom_hbond_atom_site_label_H
_geom_hbond_atom_site_label_A
_geom_hbond_site_symmetry_A
_geom_hbond_distance_DH
_geom_hbond_distance_HA
_geom_hbond_distance_DA
_geom_hbond_angle_DHA
O3 H3A I1 14_556 0.841(10) 2.775(17) 3.5913(15) 164(5)
O2 H2A I1 13_556 0.837(10) 3.24(5) 3.8142(19) 128(5)
O2 H2A I1 1_556 0.837(10) 3.21(5) 3.7546(4) 125(4)
O4 H4A O2 14_557 0.836(10) 1.932(11) 2.766(2) 174(4)
O1 H1B I1 2_655 0.838(10) 2.717(11) 3.554(3) 177(3)
O1 H1A I1 . 0.839(10) 2.725(14) 3.556(3) 171(5)
